data_7051330
_journal_name_full 'New Journal of Chemistry'
_journal_paper_doi 10.1039/b004641h
_journal_year 2000
_chemical_formula_sum 'C4 H15 Cl2 N3'
_chemical_formula_weight 176.09
_space_group_IT_number 62
_symmetry_cell_setting orthorhombic
_symmetry_space_group_name_Hall '-P 2ac 2n'
_symmetry_space_group_name_H-M 'P n m a'
_cell_angle_alpha 90.00
_cell_angle_beta 90.00
_cell_angle_gamma 90.00
_cell_formula_units_Z 4
_cell_length_a 8.6597(6)
_cell_length_b 8.7948(4)
_cell_length_c 11.9359(8)
_cell_measurement_temperature 100(2)
_cell_volume 909.04(10)
_diffrn_ambient_temperature 100(2)
_exptl_crystal_density_diffrn 1.287
_cod_depositor_comments
;
The following automatic conversions were performed:
'_symmetry_cell_setting' value 'Orthorhombic' changed to 'orthorhombic'
according to '/home/saulius/struct/CIF-dictionaries/cif_core.dic'
dictionary named 'cif_core.dic' version 2.4.1 from 2010-06-29.

Automatic conversion script
Id: cif_fix_enum 1527 2010-12-29 10:47:43Z saulius 
;
_cod_database_code 7051330

loop_
_symmetry_equiv_pos_as_xyz
'x, y, z'
'-x+1/2, -y, z+1/2'
'-x, y+1/2, -z'
'x+1/2, -y+1/2, -z+1/2'
'-x, -y, -z'
'x-1/2, y, -z-1/2'
'x, -y-1/2, z'
'-x-1/2, y-1/2, z-1/2'

loop_
_atom_site_label
_atom_site_type_symbol
_atom_site_fract_x
_atom_site_fract_y
_atom_site_fract_z
_atom_site_U_iso_or_equiv
_atom_site_adp_type
_atom_site_occupancy
_atom_site_symmetry_multiplicity
_atom_site_calc_flag
_atom_site_refinement_flags
_atom_site_disorder_assembly
_atom_site_disorder_group
Cl1 Cl 0.61471(5) 0.2500 0.31321(3) 0.01668(15) Uani 1 2 d S . .
N1 N 0.32800(12) 0.01383(11) 0.32989(8) 0.0154(2) Uani 1 1 d . . .
H13 H 0.3955 0.0932 0.3332 0.026(4) Uiso 1 1 d R . .
H12 H 0.2523 0.0379 0.2856 0.023(4) Uiso 1 1 d R . .
H11 H 0.3796 -0.0648 0.3018 0.024(4) Uiso 1 1 d R . .
N2 N 0.26232(17) 0.2500 0.48462(12) 0.0149(3) Uani 1 2 d S . .
H21 H 0.3232 0.2500 0.5421 0.018(5) Uiso 1 2 d SR . .
C1 C 0.26494(15) -0.02266(14) 0.44353(10) 0.0180(3) Uani 1 1 d . . .
H1B H 0.3510 -0.0436 0.4959 0.022 Uiso 1 1 calc R . .
H1A H 0.1994 -0.1147 0.4392 0.022 Uiso 1 1 calc R . .
C2 C 0.17000(15) 0.11060(14) 0.48649(10) 0.0178(3) Uani 1 1 d . . .
H2B H 0.0773 0.1238 0.4390 0.021 Uiso 1 1 calc R . .
H2A H 0.1353 0.0897 0.5640 0.021 Uiso 1 1 calc R . .
Cl2 Cl 0.44047(5) 0.2500 0.73921(3) 0.01630(15) Uani 1 2 d S . .

loop_
_atom_site_aniso_label
_atom_site_aniso_U_11
_atom_site_aniso_U_22
_atom_site_aniso_U_33
_atom_site_aniso_U_23
_atom_site_aniso_U_13
_atom_site_aniso_U_12
Cl1 0.0178(3) 0.0153(2) 0.0169(2) 0.000 0.00436(15) 0.000
N1 0.0157(5) 0.0141(5) 0.0163(5) -0.0004(4) -0.0007(4) 0.0013(4)
N2 0.0150(7) 0.0139(7) 0.0159(7) 0.000 -0.0017(6) 0.000
C1 0.0225(7) 0.0148(6) 0.0165(6) 0.0030(5) 0.0000(5) -0.0026(5)
C2 0.0196(6) 0.0185(7) 0.0154(6) 0.0002(5) 0.0037(5) -0.0041(5)
Cl2 0.0153(2) 0.0163(2) 0.0173(2) 0.000 0.00150(15) 0.000

loop_
_geom_bond_atom_site_label_1
_geom_bond_atom_site_label_2
_geom_bond_distance
_geom_bond_site_symmetry_2
_geom_bond_publ_flag
N1 C1 1.4970(15) . ?
N2 C2 1.4638(14) . ?
N2 C2 1.4638(14) 7_565 ?
C1 C2 1.5207(17) . ?
